data_4085361
loop_
_publ_author_name
'Romanov, Alexander S.'
'Bochmann, Manfred'

_publ_section_title
;
 Gold(I) and Gold(III) Complexes of Cyclic (Alkyl)(amino)carbenes.
;
_journal_issue 11
_journal_name_full Organometallics
_journal_page_first 2439
_journal_page_last 2454
_journal_paper_doi 10.1021/om501211p
_journal_volume 34
_journal_year 2015
_chemical_formula_moiety 'C33 H40 Au F4 N'
_chemical_formula_sum 'C33 H40 Au F4 N'
_chemical_formula_weight 723.63
_chemical_name_systematic
; 
 ? 
;
_space_group_crystal_system monoclinic
_space_group_IT_number 14
_space_group_name_Hall '-P 2ybc'
_space_group_name_H-M_alt 'P 1 21/c 1'
_symmetry_space_group_name_Hall '-P 2ybc'
_symmetry_space_group_name_H-M 'P 1 21/c 1'
_atom_sites_solution_hydrogens geom
_atom_sites_solution_primary direct
_atom_sites_solution_secondary difmap
_audit_creation_method SHELXL-97
_cell_angle_alpha 90.00
_cell_angle_beta 116.533(2)
_cell_angle_gamma 90.00
_cell_formula_units_Z 4
_cell_length_a 14.5492(3)
_cell_length_b 14.4711(2)
_cell_length_c 15.3831(3)
_cell_measurement_reflns_used 18870
_cell_measurement_temperature 140(2)
_cell_measurement_theta_max 32.5869
_cell_measurement_theta_min 2.9542
_cell_volume 2897.68(10)
_computing_cell_refinement
;                                                                         
CrysAlisPro, Agilent Technologies,                                        
Version 1.171.36.21 (release 14-08-2012 CrysAlis171 .NET)                 
(compiled Sep 14 2012,17:21:16)                                           
;
_computing_data_collection
;                                                                         
CrysAlisPro, Agilent Technologies,                                        
Version 1.171.36.21 (release 14-08-2012 CrysAlis171 .NET)                 
(compiled Sep 14 2012,17:21:16)                                           
;
_computing_data_reduction
;                                                                         
CrysAlisPro, Agilent Technologies,                                        
Version 1.171.36.21 (release 14-08-2012 CrysAlis171 .NET)                 
(compiled Sep 14 2012,17:21:16)                                           
;
_computing_molecular_graphics 'ORTEP (Johnson, 1976 and Farrugia, 1997)'
_computing_publication_material 'SHELXL-97 (Sheldrick, 2008) and WINGX (Farrugia, 1999)'
_computing_structure_refinement 'SHELXL-97 (Sheldrick, 2008)'
_computing_structure_solution 'SHELXS-97 (Sheldrick, 2008)'
_diffrn_ambient_temperature 140(2)
_diffrn_detector_area_resol_mean 16.0050
_diffrn_measured_fraction_theta_full 0.998
_diffrn_measured_fraction_theta_max 0.998
_diffrn_measurement_device_type 'Oxford Diffraction Xcalibur 3/Sapphire3 CCD'
_diffrn_measurement_method 'Thin slice \w scans'
_diffrn_radiation_monochromator graphite
_diffrn_radiation_source 'Enhance (Mo) X-ray Source'
_diffrn_radiation_type Mo-K\a
_diffrn_radiation_wavelength 0.71073
_diffrn_reflns_av_R_equivalents 0.0000
_diffrn_reflns_av_sigmaI/netI 0.0197
_diffrn_reflns_limit_h_max 16
_diffrn_reflns_limit_h_min -17
_diffrn_reflns_limit_k_max 17
_diffrn_reflns_limit_k_min 0
_diffrn_reflns_limit_l_max 18
_diffrn_reflns_limit_l_min 0
_diffrn_reflns_number 5677
_diffrn_reflns_theta_full 26.00
_diffrn_reflns_theta_max 26.00
_diffrn_reflns_theta_min 3.01
_exptl_absorpt_coefficient_mu 5.125
_exptl_absorpt_correction_T_max 0.2908
_exptl_absorpt_correction_T_min 0.1879
_exptl_absorpt_correction_type multi-scan
_exptl_absorpt_process_details
;                                                             
 CrysAlisPro RED, Oxford Diffraction Ltd., Version 1.171.33.66
 Empirical absorption correction using spherical harmonics,   
  implemented in SCALE3 ABSPACK scaling algorithm.            
;
_exptl_crystal_colour colorless
_exptl_crystal_density_diffrn 1.659
_exptl_crystal_density_meas ?
_exptl_crystal_density_method 'not measured'
_exptl_crystal_description block
_exptl_crystal_F_000 1440
_exptl_crystal_size_max 0.49
_exptl_crystal_size_mid 0.45
_exptl_crystal_size_min 0.32
_refine_diff_density_max 2.162
_refine_diff_density_min -0.712
_refine_diff_density_rms 0.079
_refine_ls_extinction_method none
_refine_ls_goodness_of_fit_ref 1.044
_refine_ls_hydrogen_treatment constr
_refine_ls_matrix_type full
_refine_ls_number_parameters 358
_refine_ls_number_reflns 5677
_refine_ls_number_restraints 0
_refine_ls_restrained_S_all 1.044
_refine_ls_R_factor_all 0.0240
_refine_ls_R_factor_gt 0.0200
_refine_ls_shift/su_max 0.004
_refine_ls_shift/su_mean 0.000
_refine_ls_structure_factor_coef Fsqd
_refine_ls_weighting_details 'calc w=1/[\s^2^(Fo^2^)+(0.0196P)^2^+4.4819P] where P=(Fo^2^+2Fc^2^)/3'
_refine_ls_weighting_scheme calc
_refine_ls_wR_factor_gt 0.0462
_refine_ls_wR_factor_ref 0.0480
_reflns_number_gt 5159
_reflns_number_total 5677
_reflns_threshold_expression I>2sigma(I)
_cod_data_source_file om501211p_si_002.cif
_cod_data_source_block 11_AdCAACAuC6HF4
_cod_depositor_comments
;
The following automatic conversions were performed:

'_exptl_crystal_density_meas' value 'not measured' was changed to '?'
- the value is perceived as not measured.

Automatic conversion script
Id: cif_fix_values 3008 2015-01-20 13:52:24Z robertas 

 Adding full bibliography for 4085360--4085377.cif.

 Adding full bibliography for 4085360--4085377.cif.
;
_cod_original_cell_volume 2897.68(9)
_cod_database_code 4085361

loop_
_symmetry_equiv_pos_as_xyz
'x, y, z'
'-x, y+1/2, -z+1/2'
'-x, -y, -z'
'x, -y-1/2, z-1/2'

loop_
_atom_site_label
_atom_site_type_symbol
_atom_site_fract_x
_atom_site_fract_y
_atom_site_fract_z
_atom_site_U_iso_or_equiv
_atom_site_adp_type
_atom_site_occupancy
_atom_site_symmetry_multiplicity
_atom_site_calc_flag
_atom_site_refinement_flags
C5 C 0.3985(2) 0.92395(18) 0.29112(19) 0.0171(6) Uani 1 1 d .
N1 N 0.33434(18) 0.84117(15) 0.26050(16) 0.0169(5) Uani 1 1 d .
C10 C 0.4929(2) 0.9251(2) 0.2865(2) 0.0211(6) Uani 1 1 d .
C23 C 0.1279(3) 0.5902(2) 0.0878(3) 0.0296(7) Uani 1 1 d .
H23A H 0.1707 0.5597 0.1487 0.036 Uiso 1 1 calc R
H23B H 0.1182 0.5482 0.0352 0.036 Uiso 1 1 calc R
C7 C 0.4270(2) 1.0779(2) 0.3545(2) 0.0263(7) Uani 1 1 d .
H7A H 0.4060 1.1294 0.3772 0.032 Uiso 1 1 calc R
C4 C 0.3449(2) 0.7649(2) 0.3324(2) 0.0217(6) Uani 1 1 d .
C25 C 0.1811(2) 0.67885(19) 0.0785(2) 0.0226(6) Uani 1 1 d .
H25A H 0.2465 0.6626 0.0786 0.027 Uiso 1 1 calc R
C1 C 0.2620(2) 0.83010(18) 0.1725(2) 0.0170(6) Uani 1 1 d .
C6 C 0.3624(2) 1.0011(2) 0.3222(2) 0.0205(6) Uani 1 1 d .
C8 C 0.5214(2) 1.0792(2) 0.3535(2) 0.0288(7) Uani 1 1 d .
H8A H 0.5636 1.1308 0.3761 0.035 Uiso 1 1 calc R
C17 C 0.0943(2) 0.7680(2) 0.1600(2) 0.0234(6) Uani 1 1 d .
H17A H 0.1038 0.8099 0.2134 0.028 Uiso 1 1 calc R
C24 C 0.1106(2) 0.7243(2) -0.0192(2) 0.0244(6) Uani 1 1 d .
H24A H 0.1431 0.7797 -0.0280 0.029 Uiso 1 1 calc R
H24B H 0.0996 0.6821 -0.0719 0.029 Uiso 1 1 calc R
C2 C 0.2022(2) 0.74171(19) 0.1671(2) 0.0200(6) Uani 1 1 d .
C14 C 0.2546(2) 1.0099(2) 0.3135(2) 0.0263(7) Uani 1 1 d .
H14A H 0.2201 0.9502 0.2921 0.032 Uiso 1 1 calc R
C28 C 0.2090(2) 1.0165(2) -0.0415(2) 0.0222(6) Uani 1 1 d .
F1 F 0.05358(15) 0.94095(14) -0.14122(14) 0.0386(5) Uani 1 1 d .
F4 F 0.35797(16) 1.10558(15) 0.04763(17) 0.0520(6) Uani 1 1 d .
C21 C 0.0078(2) 0.7493(2) -0.0216(2) 0.0262(7) Uani 1 1 d .
H21A H -0.0358 0.7798 -0.0833 0.031 Uiso 1 1 calc R
C29 C 0.1206(2) 1.0115(2) -0.1274(2) 0.0254(7) Uani 1 1 d .
C30 C 0.0928(3) 1.0756(2) -0.2011(2) 0.0309(7) Uani 1 1 d .
C15 C 0.1946(3) 1.0819(2) 0.2357(3) 0.0336(8) Uani 1 1 d .
H15A H 0.1910 1.0630 0.1745 0.050 Uiso 1 1 calc R
H15B H 0.2287 1.1406 0.2540 0.050 Uiso 1 1 calc R
H15C H 0.1264 1.0874 0.2300 0.050 Uiso 1 1 calc R
C9 C 0.5531(2) 1.0043(2) 0.3190(2) 0.0273(7) Uani 1 1 d .
H9A H 0.6162 1.0065 0.3174 0.033 Uiso 1 1 calc R
C3 C 0.2743(3) 0.6921(2) 0.2626(2) 0.0278(7) Uani 1 1 d .
H3A H 0.2344 0.6620 0.2907 0.033 Uiso 1 1 calc R
H3B H 0.3147 0.6455 0.2497 0.033 Uiso 1 1 calc R
C22 C 0.0255(2) 0.8148(2) 0.0629(2) 0.0253(7) Uani 1 1 d .
H22A H 0.0579 0.8712 0.0563 0.030 Uiso 1 1 calc R
H22B H -0.0399 0.8309 0.0614 0.030 Uiso 1 1 calc R
C18 C 0.0395(3) 0.6799(2) 0.1678(2) 0.0312(7) Uani 1 1 d .
H18A H 0.0806 0.6495 0.2294 0.037 Uiso 1 1 calc R
H18B H -0.0263 0.6958 0.1655 0.037 Uiso 1 1 calc R
C33 C 0.2693(3) 1.0927(2) -0.0339(3) 0.0311(7) Uani 1 1 d .
C19 C 0.0233(3) 0.6145(2) 0.0840(3) 0.0310(7) Uani 1 1 d .
H19A H -0.0099 0.5577 0.0904 0.037 Uiso 1 1 calc R
C11 C 0.5279(2) 0.8483(2) 0.2401(2) 0.0278(7) Uani 1 1 d .
H11A H 0.4807 0.7961 0.2269 0.033 Uiso 1 1 calc R
C20 C -0.0449(3) 0.6607(2) -0.0120(2) 0.0319(7) Uani 1 1 d .
H20A H -0.1110 0.6756 -0.0142 0.038 Uiso 1 1 calc R
H20B H -0.0564 0.6191 -0.0653 0.038 Uiso 1 1 calc R
C27 C 0.3105(3) 0.7983(2) 0.4064(2) 0.0334(8) Uani 1 1 d .
H27A H 0.3527 0.8493 0.4421 0.050 Uiso 1 1 calc R
H27B H 0.3167 0.7489 0.4504 0.050 Uiso 1 1 calc R
H27C H 0.2401 0.8179 0.3736 0.050 Uiso 1 1 calc R
C26 C 0.4553(3) 0.7305(2) 0.3857(2) 0.0349(8) Uani 1 1 d .
H26A H 0.4989 0.7801 0.4230 0.052 Uiso 1 1 calc R
H26B H 0.4778 0.7089 0.3393 0.052 Uiso 1 1 calc R
H26C H 0.4588 0.6807 0.4283 0.052 Uiso 1 1 calc R
C31 C 0.1551(3) 1.1506(2) -0.1921(2) 0.0339(8) Uani 1 1 d .
H31A H 0.1381 1.1939 -0.2416 0.041 Uiso 1 1 calc R
C13 C 0.5212(3) 0.8818(3) 0.1433(3) 0.0425(9) Uani 1 1 d .
H13A H 0.4525 0.9023 0.1023 0.064 Uiso 1 1 calc R
H13B H 0.5387 0.8321 0.1122 0.064 Uiso 1 1 calc R
H13C H 0.5682 0.9321 0.1547 0.064 Uiso 1 1 calc R
F2 F 0.00265(19) 1.06639(15) -0.28198(15) 0.0507(6) Uani 1 1 d .
F3 F 0.30669(17) 1.23135(14) -0.09263(18) 0.0509(6) Uani 1 1 d .
C32 C 0.2433(3) 1.1583(2) -0.1065(3) 0.0329(8) Uani 1 1 d .
C16 C 0.2532(3) 1.0355(3) 0.4098(3) 0.0368(8) Uani 1 1 d .
H16A H 0.2919 0.9908 0.4585 0.055 Uiso 1 1 calc R
H16B H 0.1835 1.0362 0.4009 0.055 Uiso 1 1 calc R
H16D H 0.2831 1.0956 0.4301 0.055 Uiso 1 1 calc R
C12 C 0.6363(3) 0.8143(3) 0.3066(3) 0.0396(8) Uani 1 1 d .
H12A H 0.6402 0.7972 0.3685 0.059 Uiso 1 1 calc R
H12D H 0.6848 0.8627 0.3155 0.059 Uiso 1 1 calc R
H12B H 0.6520 0.7617 0.2777 0.059 Uiso 1 1 calc R
Au1 Au 0.238931(8) 0.922940(7) 0.066854(7) 0.01912(4) Uani 1 1 d .

loop_
_atom_site_aniso_label
_atom_site_aniso_U_11
_atom_site_aniso_U_22
_atom_site_aniso_U_33
_atom_site_aniso_U_23
_atom_site_aniso_U_13
_atom_site_aniso_U_12
C5 0.0158(14) 0.0175(14) 0.0139(13) 0.0001(10) 0.0029(11) -0.0020(10)
N1 0.0168(12) 0.0164(12) 0.0175(12) -0.0012(9) 0.0078(10) -0.0009(9)
C10 0.0180(15) 0.0274(16) 0.0159(14) -0.0014(11) 0.0060(12) 0.0014(11)
C23 0.0345(19) 0.0168(15) 0.0367(18) -0.0068(12) 0.0152(15) -0.0059(13)
C7 0.0253(17) 0.0223(16) 0.0260(16) -0.0072(12) 0.0066(13) -0.0010(12)
C4 0.0258(16) 0.0190(14) 0.0189(14) 0.0044(11) 0.0086(13) 0.0005(12)
C25 0.0218(15) 0.0176(14) 0.0309(16) -0.0071(12) 0.0139(13) -0.0046(11)
C1 0.0157(14) 0.0180(14) 0.0184(14) -0.0023(10) 0.0086(12) -0.0002(10)
C6 0.0201(15) 0.0237(15) 0.0165(14) -0.0012(11) 0.0070(12) -0.0004(11)
C8 0.0225(16) 0.0275(17) 0.0296(17) -0.0059(13) 0.0057(14) -0.0104(13)
C17 0.0279(16) 0.0201(15) 0.0280(16) -0.0080(12) 0.0178(14) -0.0063(12)
C24 0.0253(16) 0.0241(16) 0.0256(16) -0.0105(12) 0.0131(13) -0.0100(12)
C2 0.0219(15) 0.0160(14) 0.0218(15) -0.0025(11) 0.0094(12) -0.0023(11)
C14 0.0221(16) 0.0240(16) 0.0332(17) -0.0048(12) 0.0127(14) 0.0002(12)
C28 0.0237(16) 0.0210(15) 0.0210(15) 0.0009(11) 0.0091(13) 0.0006(11)
F1 0.0334(11) 0.0398(12) 0.0293(10) 0.0000(8) 0.0022(9) -0.0150(9)
F4 0.0351(12) 0.0409(12) 0.0545(14) 0.0107(10) -0.0029(11) -0.0180(10)
C21 0.0216(16) 0.0259(17) 0.0264(16) -0.0053(12) 0.0066(13) -0.0065(12)
C29 0.0304(17) 0.0222(16) 0.0237(16) -0.0019(12) 0.0121(14) -0.0023(12)
C30 0.039(2) 0.0327(18) 0.0200(16) -0.0003(13) 0.0118(15) 0.0056(14)
C15 0.0249(17) 0.0312(18) 0.040(2) -0.0051(14) 0.0103(15) 0.0057(13)
C9 0.0179(16) 0.0357(18) 0.0277(17) -0.0027(13) 0.0095(13) -0.0055(13)
C3 0.0336(18) 0.0198(15) 0.0306(17) 0.0028(12) 0.0149(15) 0.0006(13)
C22 0.0189(15) 0.0239(16) 0.0354(18) -0.0050(13) 0.0140(14) -0.0010(12)
C18 0.0331(19) 0.0316(18) 0.0378(19) -0.0043(14) 0.0238(16) -0.0107(14)
C33 0.0258(17) 0.0308(18) 0.0345(18) 0.0044(14) 0.0116(15) -0.0010(13)
C19 0.0325(18) 0.0232(16) 0.042(2) -0.0076(14) 0.0209(16) -0.0152(13)
C11 0.0204(16) 0.0361(18) 0.0284(17) -0.0063(13) 0.0121(14) 0.0015(13)
C20 0.0260(17) 0.0310(18) 0.0383(19) -0.0102(14) 0.0139(15) -0.0122(14)
C27 0.050(2) 0.0313(18) 0.0276(17) 0.0037(13) 0.0256(17) 0.0003(15)
C26 0.0318(19) 0.0383(19) 0.0299(18) 0.0121(14) 0.0097(15) 0.0075(15)
C31 0.048(2) 0.0306(18) 0.0330(19) 0.0095(14) 0.0265(17) 0.0085(15)
C13 0.035(2) 0.068(3) 0.0309(19) -0.0071(17) 0.0211(17) 0.0036(18)
F2 0.0551(15) 0.0529(14) 0.0240(11) 0.0064(9) -0.0002(10) 0.0023(11)
F3 0.0497(14) 0.0304(11) 0.0763(16) 0.0165(11) 0.0316(13) -0.0067(10)
C32 0.0356(19) 0.0260(17) 0.046(2) 0.0068(14) 0.0260(17) -0.0018(14)
C16 0.040(2) 0.0351(19) 0.045(2) -0.0048(15) 0.0268(18) 0.0041(15)
C12 0.0301(19) 0.047(2) 0.043(2) -0.0044(16) 0.0170(17) 0.0089(16)
Au1 0.01905(7) 0.01676(6) 0.01672(6) 0.00049(4) 0.00365(5) -0.00399(4)

loop_
_atom_type_symbol
_atom_type_description
_atom_type_scat_dispersion_real
_atom_type_scat_dispersion_imag
_atom_type_scat_source
C C 0.0033 0.0016 'International Tables Vol C Tables 4.2.6.8 and 6.1.1.4'
H H 0.0000 0.0000 'International Tables Vol C Tables 4.2.6.8 and 6.1.1.4'
N N 0.0061 0.0033 'International Tables Vol C Tables 4.2.6.8 and 6.1.1.4'
F F 0.0171 0.0103 'International Tables Vol C Tables 4.2.6.8 and 6.1.1.4'
Au Au -2.0133 8.8022 'International Tables Vol C Tables 4.2.6.8 and 6.1.1.4'

loop_
_geom_angle_atom_site_label_1
_geom_angle_atom_site_label_2
_geom_angle_atom_site_label_3
_geom_angle
C6 C5 C10 122.0(3)
C6 C5 N1 118.6(2)
C10 C5 N1 119.4(2)
C1 N1 C5 122.7(2)
C1 N1 C4 116.1(2)
C5 N1 C4 121.2(2)
C9 C10 C5 117.6(3)
C9 C10 C11 118.6(3)
C5 C10 C11 123.6(3)
C25 C23 C19 109.6(2)
C25 C23 H23A 109.7
C19 C23 H23A 109.7
C25 C23 H23B 109.7
C19 C23 H23B 109.7
H23A C23 H23B 108.2
C8 C7 C6 121.4(3)
C8 C7 H7A 119.3
C6 C7 H7A 119.3
C27 C4 N1 110.8(2)
C27 C4 C26 108.9(3)
N1 C4 C26 111.6(2)
C27 C4 C3 113.9(3)
N1 C4 C3 99.9(2)
C26 C4 C3 111.6(3)
C23 C25 C24 107.7(2)
C23 C25 C2 108.6(2)
C24 C25 C2 113.1(2)
C23 C25 H25A 109.1
C24 C25 H25A 109.1
C2 C25 H25A 109.1
N1 C1 C2 109.6(2)
N1 C1 Au1 121.5(2)
C2 C1 Au1 128.90(19)
C7 C6 C5 117.4(3)
C7 C6 C14 117.9(3)
C5 C6 C14 124.4(3)
C9 C8 C7 120.1(3)
C9 C8 H8A 119.9
C7 C8 H8A 119.9
C22 C17 C18 107.8(3)
C22 C17 C2 111.8(2)
C18 C17 C2 109.3(2)
C22 C17 H17A 109.3
C18 C17 H17A 109.3
C2 C17 H17A 109.3
C21 C24 C25 110.1(2)
C21 C24 H24A 109.6
C25 C24 H24A 109.6
C21 C24 H24B 109.6
C25 C24 H24B 109.6
H24A C24 H24B 108.2
C1 C2 C3 102.0(2)
C1 C2 C25 115.0(2)
C3 C2 C25 110.3(2)
C1 C2 C17 109.1(2)
C3 C2 C17 114.3(2)
C25 C2 C17 106.3(2)
C6 C14 C15 109.4(3)
C6 C14 C16 113.2(3)
C15 C14 C16 109.9(3)
C6 C14 H14A 108.1
C15 C14 H14A 108.1
C16 C14 H14A 108.1
C29 C28 C33 114.2(3)
C29 C28 Au1 121.2(2)
C33 C28 Au1 124.5(2)
C24 C21 C20 109.1(3)
C24 C21 C22 109.5(2)
C20 C21 C22 109.6(3)
C24 C21 H21A 109.5
C20 C21 H21A 109.5
C22 C21 H21A 109.5
F1 C29 C28 119.2(3)
F1 C29 C30 116.8(3)
C28 C29 C30 124.0(3)
F2 C30 C29 119.8(3)
F2 C30 C31 119.6(3)
C29 C30 C31 120.6(3)
C14 C15 H15A 109.5
C14 C15 H15B 109.5
H15A C15 H15B 109.5
C14 C15 H15C 109.5
H15A C15 H15C 109.5
H15B C15 H15C 109.5
C8 C9 C10 121.4(3)
C8 C9 H9A 119.3
C10 C9 H9A 119.3
C4 C3 C2 107.8(2)
C4 C3 H3A 110.2
C2 C3 H3A 110.2
C4 C3 H3B 110.2
C2 C3 H3B 110.2
H3A C3 H3B 108.5
C17 C22 C21 110.0(2)
C17 C22 H22A 109.7
C21 C22 H22A 109.7
C17 C22 H22B 109.7
C21 C22 H22B 109.7
H22A C22 H22B 108.2
C19 C18 C17 109.7(2)
C19 C18 H18A 109.7
C17 C18 H18A 109.7
C19 C18 H18B 109.7
C17 C18 H18B 109.7
H18A C18 H18B 108.2
F4 C33 C28 119.7(3)
F4 C33 C32 117.3(3)
C28 C33 C32 123.1(3)
C20 C19 C18 109.5(3)
C20 C19 C23 110.1(3)
C18 C19 C23 109.4(3)
C20 C19 H19A 109.3
C18 C19 H19A 109.3
C23 C19 H19A 109.3
C10 C11 C13 109.6(3)
C10 C11 C12 112.4(3)
C13 C11 C12 110.6(3)
C10 C11 H11A 108.0
C13 C11 H11A 108.0
C12 C11 H11A 108.0
C19 C20 C21 108.9(3)
C19 C20 H20A 109.9
C21 C20 H20A 109.9
C19 C20 H20B 109.9
C21 C20 H20B 109.9
H20A C20 H20B 108.3
C4 C27 H27A 109.5
C4 C27 H27B 109.5
H27A C27 H27B 109.5
C4 C27 H27C 109.5
H27A C27 H27C 109.5
H27B C27 H27C 109.5
C4 C26 H26A 109.5
C4 C26 H26B 109.5
H26A C26 H26B 109.5
C4 C26 H26C 109.5
H26A C26 H26C 109.5
H26B C26 H26C 109.5
C32 C31 C30 116.8(3)
C32 C31 H31A 121.6
C30 C31 H31A 121.6
C11 C13 H13A 109.5
C11 C13 H13B 109.5
H13A C13 H13B 109.5
C11 C13 H13C 109.5
H13A C13 H13C 109.5
H13B C13 H13C 109.5
F3 C32 C31 119.5(3)
F3 C32 C33 119.1(3)
C31 C32 C33 121.3(3)
C14 C16 H16A 109.5
C14 C16 H16B 109.5
H16A C16 H16B 109.5
C14 C16 H16D 109.5
H16A C16 H16D 109.5
H16B C16 H16D 109.5
C11 C12 H12A 109.5
C11 C12 H12D 109.5
H12A C12 H12D 109.5
C11 C12 H12B 109.5
H12A C12 H12B 109.5
H12D C12 H12B 109.5
C1 Au1 C28 177.54(11)

loop_
_geom_bond_atom_site_label_1
_geom_bond_atom_site_label_2
_geom_bond_distance
C5 C6 1.405(4)
C5 C10 1.406(4)
C5 N1 1.461(3)
N1 C1 1.301(4)
N1 C4 1.520(3)
C10 C9 1.393(4)
C10 C11 1.526(4)
C23 C25 1.537(4)
C23 C19 1.537(5)
C23 H23A 0.9700
C23 H23B 0.9700
C7 C8 1.381(5)
C7 C6 1.396(4)
C7 H7A 0.9300
C4 C27 1.514(4)
C4 C26 1.525(4)
C4 C3 1.527(4)
C25 C24 1.538(4)
C25 C2 1.551(4)
C25 H25A 0.9800
C1 C2 1.528(4)
C1 Au1 2.018(3)
C6 C14 1.519(4)
C8 C9 1.374(4)
C8 H8A 0.9300
C17 C22 1.534(4)
C17 C18 1.538(4)
C17 C2 1.571(4)
C17 H17A 0.9800
C24 C21 1.523(4)
C24 H24A 0.9700
C24 H24B 0.9700
C2 C3 1.548(4)
C14 C15 1.531(4)
C14 C16 1.536(4)
C14 H14A 0.9800
C28 C29 1.374(4)
C28 C33 1.381(4)
C28 Au1 2.038(3)
F1 C29 1.361(4)
F4 C33 1.352(4)
C21 C20 1.535(4)
C21 C22 1.535(4)
C21 H21A 0.9800
C29 C30 1.378(4)
C30 F2 1.352(4)
C30 C31 1.381(5)
C15 H15A 0.9600
C15 H15B 0.9600
C15 H15C 0.9600
C9 H9A 0.9300
C3 H3A 0.9700
C3 H3B 0.9700
C22 H22A 0.9700
C22 H22B 0.9700
C18 C19 1.531(4)
C18 H18A 0.9700
C18 H18B 0.9700
C33 C32 1.383(5)
C19 C20 1.517(5)
C19 H19A 0.9800
C11 C13 1.527(5)
C11 C12 1.528(5)
C11 H11A 0.9800
C20 H20A 0.9700
C20 H20B 0.9700
C27 H27A 0.9600
C27 H27B 0.9600
C27 H27C 0.9600
C26 H26A 0.9600
C26 H26B 0.9600
C26 H26C 0.9600
C31 C32 1.372(5)
C31 H31A 0.9300
C13 H13A 0.9600
C13 H13B 0.9600
C13 H13C 0.9600
F3 C32 1.356(4)
C16 H16A 0.9600
C16 H16B 0.9600
C16 H16D 0.9600
C12 H12A 0.9600
C12 H12D 0.9600
C12 H12B 0.9600

loop_
_geom_torsion_atom_site_label_1
_geom_torsion_atom_site_label_2
_geom_torsion_atom_site_label_3
_geom_torsion_atom_site_label_4
_geom_torsion
C6 C5 N1 C1 85.5(3)
C10 C5 N1 C1 -93.0(3)
C6 C5 N1 C4 -91.0(3)
C10 C5 N1 C4 90.5(3)
C6 C5 C10 C9 3.4(4)
N1 C5 C10 C9 -178.2(3)
C6 C5 C10 C11 -171.1(3)
N1 C5 C10 C11 7.4(4)
C1 N1 C4 C27 -109.5(3)
C5 N1 C4 C27 67.2(3)
C1 N1 C4 C26 129.0(3)
C5 N1 C4 C26 -54.3(3)
C1 N1 C4 C3 10.9(3)
C5 N1 C4 C3 -172.4(2)
C19 C23 C25 C24 -59.6(3)
C19 C23 C25 C2 63.2(3)
C5 N1 C1 C2 -174.0(2)
C4 N1 C1 C2 2.7(3)
C5 N1 C1 Au1 4.7(4)
C4 N1 C1 Au1 -178.62(18)
C8 C7 C6 C5 1.8(4)
C8 C7 C6 C14 -172.3(3)
C10 C5 C6 C7 -4.0(4)
N1 C5 C6 C7 177.6(3)
C10 C5 C6 C14 169.7(3)
N1 C5 C6 C14 -8.8(4)
C6 C7 C8 C9 0.8(5)
C23 C25 C24 C21 61.0(3)
C2 C25 C24 C21 -59.0(3)
N1 C1 C2 C3 -14.9(3)
Au1 C1 C2 C3 166.5(2)
N1 C1 C2 C25 -134.2(3)
Au1 C1 C2 C25 47.2(3)
N1 C1 C2 C17 106.4(3)
Au1 C1 C2 C17 -72.2(3)
C23 C25 C2 C1 175.8(2)
C24 C25 C2 C1 -64.7(3)
C23 C25 C2 C3 61.1(3)
C24 C25 C2 C3 -179.4(2)
C23 C25 C2 C17 -63.3(3)
C24 C25 C2 C17 56.2(3)
C22 C17 C2 C1 67.9(3)
C18 C17 C2 C1 -172.8(2)
C22 C17 C2 C3 -178.6(2)
C18 C17 C2 C3 -59.3(3)
C22 C17 C2 C25 -56.7(3)
C18 C17 C2 C25 62.6(3)
C7 C6 C14 C15 64.3(3)
C5 C6 C14 C15 -109.3(3)
C7 C6 C14 C16 -58.6(4)
C5 C6 C14 C16 127.8(3)
C25 C24 C21 C20 -61.7(3)
C25 C24 C21 C22 58.3(3)
C33 C28 C29 F1 -177.6(3)
Au1 C28 C29 F1 -2.1(4)
C33 C28 C29 C30 0.4(5)
Au1 C28 C29 C30 175.9(2)
F1 C29 C30 F2 0.0(4)
C28 C29 C30 F2 -178.1(3)
F1 C29 C30 C31 178.4(3)
C28 C29 C30 C31 0.4(5)
C7 C8 C9 C10 -1.4(5)
C5 C10 C9 C8 -0.7(5)
C11 C10 C9 C8 174.1(3)
C27 C4 C3 C2 98.6(3)
N1 C4 C3 C2 -19.5(3)
C26 C4 C3 C2 -137.6(3)
C1 C2 C3 C4 21.5(3)
C25 C2 C3 C4 144.1(2)
C17 C2 C3 C4 -96.2(3)
C18 C17 C22 C21 -60.0(3)
C2 C17 C22 C21 60.2(3)
C24 C21 C22 C17 -59.5(3)
C20 C21 C22 C17 60.2(3)
C22 C17 C18 C19 60.7(3)
C2 C17 C18 C19 -61.1(3)
C29 C28 C33 F4 179.5(3)
Au1 C28 C33 F4 4.2(5)
C29 C28 C33 C32 -0.3(5)
Au1 C28 C33 C32 -175.6(3)
C17 C18 C19 C20 -61.9(3)
C17 C18 C19 C23 58.9(4)
C25 C23 C19 C20 60.4(3)
C25 C23 C19 C18 -60.0(3)
C9 C10 C11 C13 -67.5(4)
C5 C10 C11 C13 106.9(3)
C9 C10 C11 C12 56.0(4)
C5 C10 C11 C12 -129.6(3)
C18 C19 C20 C21 60.5(3)
C23 C19 C20 C21 -59.9(3)
C24 C21 C20 C19 60.3(3)
C22 C21 C20 C19 -59.7(3)
F2 C30 C31 C32 177.2(3)
C29 C30 C31 C32 -1.2(5)
C30 C31 C32 F3 -178.8(3)
C30 C31 C32 C33 1.4(5)
F4 C33 C32 F3 -0.3(5)
C28 C33 C32 F3 179.5(3)
F4 C33 C32 C31 179.5(3)
C28 C33 C32 C31 -0.6(6)
N1 C1 Au1 C28 -134(2)
C2 C1 Au1 C28 45(3)
C29 C28 Au1 C1 -35(3)
C33 C28 Au1 C1 140(2)
